data_1550367
loop_
_publ_author_name
'Bao, Lipiao'
'Yu, Pengyuan'
'Pan, Changwang'
'Shen, Wangqiang'
'Lu, Xing'

_publ_section_title
;
 Crystallographic identification of Eu@C2n (2n = 88, 86 and 84):
 completing a transformation map for existing metallofullerenes
;
_journal_name_full 'Chemical Science'
_journal_paper_doi 10.1039/C8SC04906H
_journal_year 2019
_chemical_formula_moiety '2(C86 Eu), 3(C36 H44 N4 Ni)'
_chemical_formula_sum 'C280 H132 Eu2 N12 Ni3'
_chemical_formula_weight 4144.02
_chemical_name_common 'Eu@C1(7)-C86 Ni(OEP)'
_chemical_name_systematic 'Eu@C1(7)-C86 Ni(OEP)'
_space_group_crystal_system monoclinic
_space_group_IT_number 12
_space_group_name_Hall '-C 2y'
_space_group_name_H-M_alt 'C 1 2/m 1'
_symmetry_space_group_name_Hall '-C 2y'
_symmetry_space_group_name_H-M 'C 1 2/m 1'
_atom_sites_solution_hydrogens geom
_audit_creation_method SHELXL-2016/6
_audit_update_record
;
2018-09-16 deposited with the CCDC.
2018-12-17 downloaded from the CCDC.
;
_cell_angle_alpha 90
_cell_angle_beta 100.995(3)
_cell_angle_gamma 90
_cell_formula_units_Z 2
_cell_length_a 24.307(5)
_cell_length_b 18.191(5)
_cell_length_c 22.087(6)
_cell_measurement_reflns_used 9983
_cell_measurement_temperature 100(2)
_cell_measurement_theta_max 23.031
_cell_measurement_theta_min 2.560
_cell_volume 9587(4)
_computing_structure_refinement 'SHELXL-2016/6 (Sheldrick, 2016)'
_diffrn_ambient_temperature 100(2)
_diffrn_measured_fraction_theta_full 0.997
_diffrn_measured_fraction_theta_max 0.996
_diffrn_measurement_device_type 'CCD MX-300'
_diffrn_measurement_method 'phi scans'
_diffrn_radiation_type synchrotron
_diffrn_radiation_wavelength 0.6525
_diffrn_reflns_av_R_equivalents 0.0665
_diffrn_reflns_av_unetI/netI 0.0463
_diffrn_reflns_Laue_measured_fraction_full 0.997
_diffrn_reflns_Laue_measured_fraction_max 0.996
_diffrn_reflns_limit_h_max 29
_diffrn_reflns_limit_h_min -29
_diffrn_reflns_limit_k_max 21
_diffrn_reflns_limit_k_min -21
_diffrn_reflns_limit_l_max 26
_diffrn_reflns_limit_l_min -26
_diffrn_reflns_number 65568
_diffrn_reflns_point_group_measured_fraction_full 0.997
_diffrn_reflns_point_group_measured_fraction_max 0.996
_diffrn_reflns_theta_full 23.048
_diffrn_reflns_theta_max 23.192
_diffrn_reflns_theta_min 1.292
_diffrn_source 'SSRF, Beamline B17B1'
_exptl_absorpt_coefficient_mu 0.795
_exptl_absorpt_correction_T_max 0.7449
_exptl_absorpt_correction_T_min 0.7067
_exptl_absorpt_correction_type multi-scan
_exptl_crystal_colour black
_exptl_crystal_density_diffrn 1.436
_exptl_crystal_description block
_exptl_crystal_F_000 4212
_exptl_crystal_size_max 0.150
_exptl_crystal_size_mid 0.120
_exptl_crystal_size_min 0.100
_platon_squeeze_details
;
The unit cell may contain benzene and/or carbon disulfide molecules 
which have been treated as a diffuse contribution to the overall 
scattering without specific atom positions by SQUEEZE/PLATON.
;
_refine_diff_density_max 0.935
_refine_diff_density_min -0.796
_refine_diff_density_rms 0.101
_refine_ls_extinction_method none
_refine_ls_goodness_of_fit_ref 1.106
_refine_ls_hydrogen_treatment constr
_refine_ls_matrix_type full
_refine_ls_number_parameters 1094
_refine_ls_number_reflns 9101
_refine_ls_number_restraints 7959
_refine_ls_restrained_S_all 1.473
_refine_ls_R_factor_all 0.1766
_refine_ls_R_factor_gt 0.1407
_refine_ls_shift/su_max 0.028
_refine_ls_shift/su_mean 0.004
_refine_ls_structure_factor_coef Fsqd
_refine_ls_weighting_details 'w=1/[\s^2^(Fo^2^)+(0.0700P)^2^+80.1851P] where P=(Fo^2^+2Fc^2^)/3'
_refine_ls_weighting_scheme calc
_refine_ls_wR_factor_gt 0.2961
_refine_ls_wR_factor_ref 0.3150
_reflns_Friedel_coverage 0.000
_reflns_number_gt 5816
_reflns_number_total 9101
_reflns_threshold_expression 'I > 2\s(I)'
_cod_data_source_file c8sc04906h2.cif
_cod_data_source_block lb206
_cod_depositor_comments
;
The following automatic conversions were performed:

'_exptl_absorpt_correction_type' value 'Multi-scan' changed to
'multi-scan' according to
/home/data/users/saulius/crontab/automatic-downloads/rss-feeds/RSC/lib/dictionaries/cif_core.dic
dictionary named 'cif_core.dic' version 2.4.2 from 2011-04-26.

Automatic conversion script
Id: cif_fix_values 4973 2017-02-22 13:04:09Z antanas 
;
_cod_database_code 1550367
_shelx_shelxl_version_number 2016/6
_shelx_space_group_comment
;
The symmetry employed for this shelxl refinement is uniquely defined
by the following loop, which should always be used as a source of
symmetry information in preference to the above space-group names.
They are only intended as comments.
;
_shelx_estimated_absorpt_t_min 0.890
_shelx_estimated_absorpt_t_max 0.925
_exptl_absorpt_special_details SADABS

loop_
_space_group_symop_operation_xyz
'x, y, z'
'-x, y, -z'
'x+1/2, y+1/2, z'
'-x+1/2, y+1/2, -z'
'-x, -y, -z'
'x, -y, z'
'-x+1/2, -y+1/2, -z'
'x+1/2, -y+1/2, z'

loop_
_atom_site_label
_atom_site_type_symbol
_atom_site_fract_x
_atom_site_fract_y
_atom_site_fract_z
_atom_site_U_iso_or_equiv
_atom_site_adp_type
_atom_site_occupancy
_atom_site_site_symmetry_order
_atom_site_calc_flag
_atom_site_refinement_flags_posn
_atom_site_refinement_flags_adp
_atom_site_refinement_flags_occupancy
_atom_site_disorder_assembly
_atom_site_disorder_group
C53 C 0.7519(10) 0.500000 0.9544(10) 0.206(8) Uani 1 2 d DS TU P . .
C29 C 0.9480(11) 0.4871(11) 0.8428(10) 0.188(10) Uani 0.5 1 d D U P A -1
C33 C 0.7691(7) 0.7418(10) 0.7943(7) 0.096(5) Uani 0.5 1 d D U P A -1
C56 C 0.6575(12) 0.4663(13) 0.8859(11) 0.203(12) Uani 0.5 1 d D U P A -1
C70 C 0.7267(13) 0.305(2) 0.6686(14) 0.258(15) Uani 0.5 1 d D U P A -1
C1 C 0.8358(9) 0.5909(11) 0.9296(10) 0.131(8) Uani 0.5 1 d D U P A -1
C2 C 0.8430(10) 0.5117(11) 0.9367(10) 0.179(9) Uani 0.5 1 d D U P A -1
C3 C 0.7828(10) 0.6176(18) 0.9258(18) 0.179(11) Uani 0.5 1 d D U P A -1
C4 C 0.8016(10) 0.4671(12) 0.9498(13) 0.206(8) Uani 0.5 1 d D U P A -1
C5 C 0.7905(10) 0.3935(15) 0.929(2) 0.216(14) Uani 0.5 1 d D U P A -1
C6 C 0.8277(10) 0.3569(12) 0.9005(12) 0.200(12) Uani 0.5 1 d D U P A -1
C7 C 0.8792(12) 0.3937(14) 0.8937(15) 0.166(12) Uani 0.5 1 d D U P A -1
C8 C 0.8842(9) 0.4713(10) 0.9116(11) 0.153(10) Uani 0.5 1 d D U P A -1
C9 C 0.9174(9) 0.5159(10) 0.8837(10) 0.151(9) Uani 0.5 1 d D U P A -1
C10 C 0.8860(11) 0.2987(15) 0.8138(11) 0.201(13) Uani 0.5 1 d D U P A -1
C11 C 0.9051(10) 0.3633(12) 0.8480(11) 0.168(11) Uani 0.5 1 d D U P A -1
C12 C 0.8312(9) 0.2712(18) 0.8130(11) 0.237(14) Uani 0.5 1 d D U P A -1
C13 C 0.8003(10) 0.299(2) 0.8577(13) 0.201(14) Uani 0.5 1 d D U P A -1
C14 C 0.7410(9) 0.2832(14) 0.8408(10) 0.208(12) Uani 0.5 1 d D U P A -1
C15 C 0.7608(10) 0.6739(12) 0.8849(11) 0.160(9) Uani 0.5 1 d D U P A -1
C16 C 0.9146(9) 0.5937(10) 0.8784(11) 0.151(9) Uani 0.5 1 d D U P A -1
C17 C 0.8719(12) 0.6317(12) 0.8974(14) 0.153(10) Uani 0.5 1 d D U P A -1
C18 C 0.8509(8) 0.6951(11) 0.8622(9) 0.138(8) Uani 0.5 1 d D U P A -1
C19 C 0.7932(9) 0.7175(15) 0.8567(10) 0.140(9) Uani 0.5 1 d D U P A -1
C20 C 0.9394(12) 0.6128(11) 0.8288(10) 0.150(10) Uani 0.5 1 d D U P A -1
C21 C 0.9110(11) 0.6677(14) 0.7901(11) 0.188(11) Uani 0.5 1 d D U P A -1
C22 C 0.8667(9) 0.7170(18) 0.8056(11) 0.172(11) Uani 0.5 1 d D U P A -1
C23 C 0.9052(13) 0.6586(15) 0.7287(10) 0.218(12) Uani 0.5 1 d D U P A -1
C24 C 0.9564(12) 0.5460(11) 0.8060(10) 0.193(12) Uani 0.5 1 d D U P A -1
C25 C 0.9499(10) 0.4652(11) 0.7252(10) 0.234(9) Uani 0.5 1 d D U P A -1
C26 C 0.9420(8) 0.5349(11) 0.7434(10) 0.234(9) Uani 0.5 1 d D U P A -1
C27 C 0.9269(11) 0.5946(13) 0.7055(10) 0.212(12) Uani 0.5 1 d D U P A -1
C28 C 0.9348(14) 0.4167(13) 0.8219(11) 0.176(11) Uani 0.5 1 d D U P A -1
C30 C 0.9432(12) 0.4050(11) 0.7628(9) 0.198(11) Uani 0.5 1 d D U P A -1
C31 C 0.7082(9) 0.7012(12) 0.6962(10) 0.135(8) Uani 0.5 1 d D U P A -1
C32 C 0.7158(10) 0.7108(17) 0.7595(11) 0.148(9) Uani 0.5 1 d D U P A -1
C34 C 0.8166(9) 0.743(2) 0.7633(10) 0.194(11) Uani 0.5 1 d D U P A -1
C35 C 0.8609(10) 0.6850(14) 0.6820(11) 0.184(11) Uani 0.5 1 d D U P A -1
C36 C 0.8118(10) 0.7190(16) 0.7027(11) 0.194(11) Uani 0.5 1 d D U P A -1
C37 C 0.7597(9) 0.7080(14) 0.6711(9) 0.159(10) Uani 0.5 1 d D U P A -1
C38 C 0.6831(11) 0.6652(16) 0.7949(13) 0.178(10) Uani 0.5 1 d D U P A -1
C39 C 0.7037(11) 0.6634(18) 0.8599(14) 0.173(11) Uani 0.5 1 d D U P A -1
C40 C 0.6877(10) 0.6028(13) 0.8919(13) 0.214(12) Uani 0.5 1 d D U P A -1
C41 C 0.6418(11) 0.6111(13) 0.7634(13) 0.174(10) Uani 0.5 1 d D U P A -1
C42 C 0.6378(14) 0.5483(13) 0.8042(11) 0.200(11) Uani 0.5 1 d D U P A -1
C43 C 0.6618(14) 0.5411(13) 0.8661(11) 0.207(12) Uani 0.5 1 d D U P A -1
C44 C 0.7029(8) 0.6123(10) 0.6191(9) 0.120(8) Uani 0.5 1 d D U P A -1
C45 C 0.6739(9) 0.6421(14) 0.6651(11) 0.134(9) Uani 0.5 1 d D U P A -1
C46 C 0.6474(13) 0.5898(12) 0.7007(14) 0.189(12) Uani 0.5 1 d D U P A -1
C47 C 0.6923(12) 0.5410(13) 0.6019(16) 0.193(13) Uani 0.5 1 d D U P A -1
C48 C 0.6644(11) 0.4907(13) 0.6331(11) 0.227(13) Uani 0.5 1 d D U P A -1
C49 C 0.6441(9) 0.5143(12) 0.6835(10) 0.220(12) Uani 0.5 1 d D U P A -1
C50 C 0.8507(10) 0.6281(13) 0.6366(13) 0.232(12) Uani 0.5 1 d D U P A -1
C51 C 0.7946(9) 0.6050(14) 0.6096(13) 0.216(12) Uani 0.5 1 d D U P A -1
C52 C 0.7536(9) 0.6529(14) 0.6206(12) 0.176(11) Uani 0.5 1 d D U P A -1
C54 C 0.7088(10) 0.4543(13) 0.9221(15) 0.191(11) Uani 0.5 1 d D U P A -1
C55 C 0.7367(11) 0.5721(16) 0.9316(17) 0.190(11) Uani 0.5 1 d D U P A -1
C57 C 0.6369(12) 0.4261(11) 0.8325(11) 0.177(11) Uani 0.5 1 d D U P A -1
C58 C 0.7324(11) 0.3834(13) 0.9172(17) 0.216(13) Uani 0.5 1 d D U P A -1
C59 C 0.7094(12) 0.3321(19) 0.8696(12) 0.184(13) Uani 0.5 1 d D U P A -1
C60 C 0.6626(10) 0.3559(13) 0.8247(11) 0.177(11) Uani 0.5 1 d D U P A -1
C61 C 0.6329(12) 0.4541(12) 0.7244(11) 0.222(13) Uani 0.5 1 d D U P A -1
C62 C 0.6252(13) 0.4754(12) 0.7827(10) 0.201(12) Uani 0.5 1 d D U P A -1
C63 C 0.6666(10) 0.3289(13) 0.7650(10) 0.188(12) Uani 0.5 1 d D U P A -1
C64 C 0.6523(14) 0.3779(13) 0.7179(14) 0.214(14) Uani 0.5 1 d D U P A -1
C65 C 0.7234(12) 0.4286(14) 0.5884(16) 0.244(15) Uani 0.5 1 d D U P A -1
C66 C 0.6838(15) 0.4184(13) 0.6253(14) 0.258(16) Uani 0.5 1 d D U P A -1
C67 C 0.6836(18) 0.3623(16) 0.6700(16) 0.248(16) Uani 0.5 1 d D U P A -1
C68 C 0.7656(9) 0.3827(14) 0.5916(11) 0.201(12) Uani 0.5 1 d D U P A -1
C69 C 0.7680(10) 0.3153(15) 0.6283(14) 0.225(14) Uani 0.5 1 d D U P A -1
C71 C 0.8297(10) 0.4817(15) 0.5877(13) 0.256(12) Uani 0.5 1 d D U P A -1
C72 C 0.7853(8) 0.5380(13) 0.5773(11) 0.177(10) Uani 0.5 1 d D U P A -1
C73 C 0.7346(11) 0.5041(15) 0.5797(12) 0.232(12) Uani 0.5 1 d D U P A -1
C74 C 0.8230(11) 0.4051(15) 0.5928(15) 0.245(13) Uani 0.5 1 d D U P A -1
C75 C 0.8985(14) 0.3825(14) 0.6663(11) 0.242(14) Uani 0.5 1 d D U P A -1
C76 C 0.9233(11) 0.4521(13) 0.6645(10) 0.217(12) Uani 0.5 1 d D U P A -1
C77 C 0.8825(9) 0.4997(15) 0.6238(12) 0.229(11) Uani 0.5 1 d D U P A -1
C78 C 0.8898(11) 0.5710(14) 0.6510(13) 0.224(12) Uani 0.5 1 d D U P A -1
C79 C 0.8573(9) 0.3471(14) 0.6252(11) 0.249(14) Uani 0.5 1 d D U P A -1
C80 C 0.8421(10) 0.2666(13) 0.7113(10) 0.223(14) Uani 0.5 1 d D U P A -1
C81 C 0.8898(10) 0.2988(15) 0.7492(10) 0.212(13) Uani 0.5 1 d D U P A -1
C82 C 0.9227(11) 0.3478(11) 0.7227(11) 0.223(13) Uani 0.5 1 d D U P A -1
C83 C 0.8236(10) 0.2989(12) 0.6526(10) 0.225(13) Uani 0.5 1 d D U P A -1
C84 C 0.7117(10) 0.2752(16) 0.7782(11) 0.222(14) Uani 0.5 1 d D U P A -1
C85 C 0.7449(11) 0.2712(18) 0.7303(11) 0.258(14) Uani 0.5 1 d D U P A -1
C86 C 0.8030(10) 0.2504(17) 0.7506(11) 0.233(14) Uani 0.5 1 d D U P A -1
C87 C 0.7165(3) 0.3841(5) 0.4209(4) 0.100(3) Uani 1 1 d . . . B 2
H87A H 0.733633 0.353474 0.393080 0.150 Uiso 1 1 calc R U . B 2
H87B H 0.713415 0.355791 0.457897 0.150 Uiso 1 1 calc R U . B 2
H87C H 0.739777 0.427625 0.432792 0.150 Uiso 1 1 calc R U . B 2
C88 C 0.6572(4) 0.4084(6) 0.3877(4) 0.103(3) Uani 1 1 d . . . B 2
H88A H 0.632855 0.364615 0.378759 0.123 Uiso 1 1 calc R U . B 2
H88B H 0.659898 0.431906 0.347927 0.123 Uiso 1 1 calc R U . B 2
C89 C 0.6301(3) 0.4641(4) 0.4281(4) 0.0756(15) Uani 1 1 d . U . B 2
C90 C 0.6025(3) 0.4403(4) 0.4723(3) 0.0710(15) Uani 1 1 d . U . B 2
C91 C 0.5944(3) 0.3675(5) 0.4865(4) 0.0881(16) Uani 1 1 d . U . B 2
H91 H 0.607719 0.330539 0.462523 0.106 Uiso 1 1 calc R U . B 2
C92 C 0.5682(3) 0.3459(4) 0.5330(4) 0.0844(14) Uani 1 1 d . U . B 2
C93 C 0.5615(3) 0.2720(5) 0.5505(5) 0.093(3) Uani 1 1 d . . . B 2
C94 C 0.5840(3) 0.2055(4) 0.5176(5) 0.109(3) Uani 1 1 d . . . B 2
H94A H 0.562282 0.161065 0.523747 0.130 Uiso 1 1 calc R U . B 2
H94B H 0.577887 0.215518 0.472730 0.130 Uiso 1 1 calc R U . B 2
C95 C 0.6462(3) 0.1903(5) 0.5411(5) 0.113(3) Uani 1 1 d . . . B 2
H95A H 0.656335 0.143303 0.524500 0.169 Uiso 1 1 calc R U . B 2
H95B H 0.653694 0.188005 0.586287 0.169 Uiso 1 1 calc R U . B 2
H95C H 0.668567 0.229799 0.527708 0.169 Uiso 1 1 calc R U . B 2
C96 C 0.5352(3) 0.2712(5) 0.5989(5) 0.098(3) Uani 1 1 d . . . B 2
C97 C 0.5186(4) 0.2060(5) 0.6377(5) 0.116(4) Uani 1 1 d . . . B 2
H97A H 0.481074 0.215719 0.647249 0.140 Uiso 1 1 calc R U . B 2
H97B H 0.516129 0.160423 0.612888 0.140 Uiso 1 1 calc R U . B 2
C98 C 0.5602(3) 0.1945(5) 0.6976(5) 0.111(3) Uani 1 1 d . . . B 2
H98A H 0.597417 0.184726 0.688472 0.167 Uiso 1 1 calc R U . B 2
H98B H 0.548334 0.152597 0.719862 0.167 Uiso 1 1 calc R U . B 2
H98C H 0.561701 0.238805 0.723136 0.167 Uiso 1 1 calc R U . B 2
C99 C 0.5248(3) 0.3463(4) 0.6134(4) 0.0818(15) Uani 1 1 d . U . B 2
C100 C 0.4965(3) 0.3666(5) 0.6614(4) 0.096(2) Uani 1 1 d . U . B 2
H100 H 0.482510 0.330275 0.685462 0.116 Uiso 1 1 calc R U . B 2
C101 C 0.4898(3) 0.4404(5) 0.6724(4) 0.0852(16) Uani 1 1 d . U . B 2
C102 C 0.4617(3) 0.4622(5) 0.7203(4) 0.100(2) Uani 1 1 d . U . B 2
C103 C 0.4398(4) 0.4081(6) 0.7639(4) 0.108(3) Uani 1 1 d . U . B 2
H10A H 0.419146 0.367982 0.739197 0.130 Uiso 1 1 calc R U . B 2
H10B H 0.413105 0.434226 0.785092 0.130 Uiso 1 1 calc R U . B 2
C104 C 0.4869(5) 0.3745(8) 0.8130(5) 0.153(5) Uani 1 1 d . . . B 2
H10C H 0.509449 0.413967 0.835573 0.229 Uiso 1 1 calc R U . B 2
H10D H 0.510918 0.343412 0.792630 0.229 Uiso 1 1 calc R U . B 2
H10E H 0.470378 0.344651 0.841835 0.229 Uiso 1 1 calc R U . B 2
C105 C 1.000000 0.3118(8) 1.000000 0.110(5) Uani 1 2 d S T P C 2
H105 H 1.000000 0.259606 1.000000 0.132 Uiso 1 2 calc R U P C 2
C106 C 0.9654(5) 0.3481(6) 1.0329(5) 0.112(3) Uani 1 1 d . . . C 2
C107 C 0.9289(6) 0.3101(6) 1.0671(5) 0.121(4) Uani 1 1 d . . . C 2
C108 C 0.9219(6) 0.2292(6) 1.0677(5) 0.133(4) Uani 1 1 d . . . C 2
H10F H 0.909495 0.214288 1.106069 0.160 Uiso 1 1 calc R U . C 2
H10G H 0.958306 0.205167 1.067059 0.160 Uiso 1 1 calc R U . C 2
C109 C 0.8797(7) 0.2042(6) 1.0132(6) 0.171(6) Uani 1 1 d . . . C 2
H10H H 0.894938 0.210836 0.975561 0.257 Uiso 1 1 calc R U . C 2
H10I H 0.845349 0.233244 1.010313 0.257 Uiso 1 1 calc R U . C 2
H10J H 0.871174 0.152100 1.018014 0.257 Uiso 1 1 calc R U . C 2
C110 C 0.9042(6) 0.3630(7) 1.0955(6) 0.132(4) Uani 1 1 d . . . C 2
C111 C 0.8617(7) 0.3571(7) 1.1393(7) 0.158(5) Uani 1 1 d . . . C 2
H11A H 0.863884 0.307578 1.158196 0.189 Uiso 1 1 calc R U . C 2
H11B H 0.870972 0.393767 1.172839 0.189 Uiso 1 1 calc R U . C 2
C112 C 0.8029(8) 0.3706(8) 1.1038(6) 0.172(6) Uani 1 1 d . . . C 2
H11C H 0.793333 0.333327 1.071518 0.258 Uiso 1 1 calc R U . C 2
H11D H 0.800870 0.419555 1.084938 0.258 Uiso 1 1 calc R U . C 2
H11E H 0.776323 0.367794 1.132029 0.258 Uiso 1 1 calc R U . C 2
C113 C 0.9247(6) 0.4340(6) 1.0770(5) 0.124(4) Uani 1 1 d . . . C 2
C114 C 0.9082(8) 0.500000 1.0974(8) 0.136(6) Uani 1 2 d S T P C 2
H114 H 0.884451 0.499999 1.126936 0.163 Uiso 1 2 calc R U P C 2
N1 N 0.5835(4) 0.500000 0.5026(5) 0.090(3) Uani 1 2 d S T P B 2
N2 N 0.5453(2) 0.3920(4) 0.5720(3) 0.0855(13) Uani 1 1 d . U . B 2
N3 N 0.5048(4) 0.500000 0.6424(5) 0.0876(18) Uani 1 2 d S TU P B 2
N4 N 0.9611(4) 0.4239(5) 1.0386(4) 0.111(3) Uani 1 1 d . . . C 2
Ni1 Ni 0.54482(4) 0.500000 0.57122(6) 0.0590(4) Uani 1 2 d S T P B 2
Ni2 Ni 1.000000 0.500000 1.000000 0.1070(9) Uani 1 4 d S T P C 2
Eu1 Eu 0.8498(8) 0.5461(9) 0.7643(8) 0.504(11) Uani 0.1666 1 d . U P A 3
Eu2 Eu 0.7810(6) 0.5424(7) 0.6967(6) 0.402(9) Uani 0.1459 1 d . U P A 3
Eu3 Eu 0.75484(18) 0.5430(2) 0.8140(2) 0.0986(12) Uani 0.1384 1 d . U P A 3
Eu4 Eu 0.7441(3) 0.500000 0.8209(4) 0.0760(19) Uani 0.0982 2 d S TU P A 3

loop_
_atom_site_aniso_label
_atom_site_aniso_U_11
_atom_site_aniso_U_22
_atom_site_aniso_U_33
_atom_site_aniso_U_23
_atom_site_aniso_U_13
_atom_site_aniso_U_12
C53 0.25(2) 0.242(19) 0.120(10) 0.000 0.032(15) 0.000
C29 0.138(16) 0.20(2) 0.23(2) -0.03(2) 0.039(16) 0.00(2)
C33 0.128(14) 0.075(11) 0.083(11) 0.001(9) 0.012(10) 0.020(11)
C56 0.20(2) 0.21(2) 0.23(2) 0.085(19) 0.111(19) -0.01(2)
C70 0.30(3) 0.18(2) 0.26(3) -0.07(2) -0.04(3) -0.08(2)
C1 0.133(16) 0.167(19) 0.084(13) -0.019(15) -0.002(13) -0.041(16)
C2 0.192(19) 0.22(2) 0.105(14) -0.03(2) -0.023(14) 0.00(2)
C3 0.22(2) 0.20(2) 0.11(2) -0.019(19) 0.04(2) 0.04(2)
C4 0.25(2) 0.242(19) 0.120(10) 0.001(2) 0.032(16) 0.000(2)
C5 0.25(3) 0.26(3) 0.13(2) 0.04(2) 0.01(2) -0.02(2)
C6 0.20(2) 0.21(2) 0.16(2) 0.091(19) -0.05(2) 0.05(2)
C7 0.131(19) 0.17(2) 0.16(2) 0.07(2) -0.070(18) -0.021(19)
C8 0.132(18) 0.19(2) 0.120(17) -0.008(15) -0.015(14) 0.009(15)
C9 0.121(16) 0.14(2) 0.175(19) -0.048(17) -0.003(13) -0.021(16)
C10 0.20(2) 0.113(19) 0.24(3) 0.03(2) -0.08(2) 0.066(19)
C11 0.120(19) 0.15(2) 0.20(2) 0.001(19) -0.073(17) 0.053(16)
C12 0.28(3) 0.11(2) 0.28(3) 0.04(2) -0.05(3) 0.02(2)
C13 0.23(3) 0.12(2) 0.23(3) 0.06(2) -0.01(2) -0.01(2)
C14 0.25(3) 0.13(2) 0.23(3) 0.08(2) 0.02(2) -0.06(2)
C15 0.24(2) 0.134(18) 0.126(17) -0.010(14) 0.076(18) 0.071(19)
C16 0.091(15) 0.162(19) 0.17(2) -0.058(18) -0.038(15) -0.021(16)
C17 0.134(19) 0.153(19) 0.144(19) -0.072(17) -0.050(16) 0.016(17)
C18 0.154(17) 0.080(13) 0.148(17) -0.015(13) -0.050(16) -0.032(13)
C19 0.18(2) 0.089(15) 0.155(18) -0.042(14) 0.048(17) 0.003(15)
C20 0.087(16) 0.18(2) 0.18(2) -0.021(18) 0.007(16) -0.044(16)
C21 0.132(19) 0.23(3) 0.20(2) 0.05(2) 0.018(19) -0.070(18)
C22 0.139(19) 0.15(2) 0.20(2) 0.035(19) -0.025(18) -0.043(18)
C23 0.15(2) 0.30(3) 0.22(2) 0.00(2) 0.09(2) -0.04(2)
C24 0.118(17) 0.27(3) 0.20(2) 0.03(2) 0.050(19) 0.014(18)
C25 0.109(11) 0.30(2) 0.311(18) -0.011(18) 0.095(15) -0.013(16)
C26 0.109(11) 0.30(2) 0.311(18) -0.011(18) 0.095(15) -0.013(16)
C27 0.099(18) 0.31(3) 0.24(3) 0.03(2) 0.05(2) 0.01(2)
C28 0.093(18) 0.24(2) 0.20(2) 0.02(2) 0.025(18) 0.01(2)
C30 0.107(16) 0.26(3) 0.24(2) -0.01(2) 0.072(19) 0.058(18)
C31 0.165(17) 0.101(14) 0.113(15) 0.001(13) -0.040(14) 0.064(14)
C32 0.173(19) 0.127(19) 0.167(18) 0.029(16) 0.087(16) 0.053(16)
C34 0.26(2) 0.17(2) 0.138(18) 0.067(18) -0.005(19) -0.05(2)
C35 0.133(18) 0.28(3) 0.14(2) 0.08(2) 0.050(16) -0.01(2)
C36 0.23(2) 0.22(2) 0.110(16) 0.080(17) -0.009(17) -0.10(2)
C37 0.163(18) 0.18(2) 0.096(14) 0.088(14) -0.063(14) -0.029(17)
C38 0.146(19) 0.17(2) 0.24(2) 0.03(2) 0.086(19) 0.083(17)
C39 0.21(2) 0.16(2) 0.18(2) 0.05(2) 0.12(2) 0.07(2)
C40 0.22(2) 0.24(3) 0.22(2) 0.01(2) 0.139(19) 0.06(2)
C41 0.073(13) 0.19(2) 0.25(2) 0.07(2) 0.014(19) 0.036(15)
C42 0.091(17) 0.26(2) 0.27(2) 0.06(2) 0.064(19) 0.05(2)
C43 0.161(19) 0.24(2) 0.26(2) 0.01(2) 0.144(18) 0.01(2)
C44 0.110(15) 0.092(13) 0.123(16) 0.040(12) -0.071(13) -0.020(11)
C45 0.096(15) 0.133(17) 0.137(17) 0.036(15) -0.071(13) 0.028(13)
C46 0.091(15) 0.17(2) 0.26(2) 0.09(2) -0.080(18) -0.009(17)
C47 0.17(2) 0.21(3) 0.16(2) 0.03(2) -0.057(19) -0.02(2)
C48 0.20(2) 0.20(2) 0.22(2) 0.07(2) -0.121(19) -0.04(2)
C49 0.120(16) 0.22(2) 0.26(2) 0.12(2) -0.119(18) -0.06(2)
C50 0.15(2) 0.37(3) 0.17(2) 0.13(2) 0.04(2) -0.05(2)
C51 0.16(2) 0.36(3) 0.13(2) 0.12(2) 0.027(18) 0.03(2)
C52 0.20(2) 0.21(2) 0.110(18) 0.066(18) 0.004(18) 0.074(19)
C54 0.27(3) 0.18(2) 0.14(2) -0.023(18) 0.10(2) -0.04(2)
C55 0.23(2) 0.21(2) 0.14(2) 0.00(2) 0.07(2) 0.03(2)
C57 0.146(19) 0.21(2) 0.18(2) 0.07(2) 0.047(17) -0.075(18)
C58 0.26(3) 0.23(3) 0.17(2) 0.06(2) 0.06(2) -0.04(2)
C59 0.23(3) 0.15(2) 0.18(2) 0.06(2) 0.05(2) -0.06(2)
C60 0.18(2) 0.20(2) 0.151(19) 0.07(2) 0.036(18) -0.090(19)
C61 0.115(16) 0.22(2) 0.28(3) 0.12(2) -0.09(2) -0.085(17)
C62 0.077(13) 0.23(3) 0.27(2) 0.09(2) -0.024(17) -0.056(17)
C63 0.17(2) 0.17(2) 0.18(2) 0.094(17) -0.075(17) -0.131(16)
C64 0.16(2) 0.19(2) 0.25(3) 0.07(2) -0.07(2) -0.124(18)
C65 0.25(3) 0.27(3) 0.16(2) -0.04(2) -0.09(2) 0.03(2)
C66 0.25(3) 0.23(3) 0.21(3) 0.03(2) -0.15(2) -0.03(3)
C67 0.22(3) 0.22(3) 0.24(3) -0.03(3) -0.10(3) -0.09(2)
C68 0.18(2) 0.27(2) 0.116(18) -0.076(18) -0.090(16) 0.131(19)
C69 0.27(3) 0.19(2) 0.19(2) -0.141(19) -0.04(2) 0.04(2)
C71 0.25(2) 0.39(3) 0.134(17) 0.00(3) 0.045(18) 0.09(3)
C72 0.129(15) 0.29(3) 0.107(14) -0.001(16) 0.020(14) 0.136(16)
C73 0.22(2) 0.28(3) 0.159(17) 0.01(3) -0.05(2) 0.06(3)
C74 0.27(3) 0.33(3) 0.14(2) -0.06(2) 0.04(2) 0.13(2)
C75 0.20(3) 0.30(3) 0.24(3) 0.00(2) 0.06(2) 0.11(2)
C76 0.098(17) 0.35(3) 0.22(2) 0.02(2) 0.079(17) 0.028(19)
C77 0.160(18) 0.37(3) 0.18(2) 0.01(3) 0.084(16) 0.05(3)
C78 0.16(2) 0.36(3) 0.18(2) 0.02(2) 0.096(18) -0.03(2)
C79 0.24(3) 0.29(3) 0.21(2) -0.06(2) 0.03(2) 0.16(2)
C80 0.31(3) 0.100(17) 0.23(3) -0.020(17) -0.03(2) 0.126(19)
C81 0.24(3) 0.14(2) 0.24(3) 0.02(2) -0.01(2) 0.095(19)
C82 0.14(2) 0.27(3) 0.27(3) 0.01(2) 0.05(2) 0.126(19)
C83 0.31(3) 0.146(19) 0.20(2) -0.121(18) 0.01(2) 0.07(2)
C84 0.27(3) 0.133(19) 0.25(3) 0.05(2) 0.02(2) -0.122(19)
C85 0.33(3) 0.104(18) 0.31(3) -0.01(2) -0.03(3) -0.08(2)
C86 0.31(3) 0.059(14) 0.29(3) -0.02(2) -0.05(3) -0.01(2)
C87 0.052(4) 0.121(7) 0.129(7) -0.010(6) 0.023(4) 0.012(4)
C88 0.090(6) 0.133(8) 0.084(6) -0.014(5) 0.013(5) 0.024(6)
C89 0.045(3) 0.086(4) 0.089(4) -0.002(3) -0.003(2) -0.004(2)
C90 0.039(3) 0.084(4) 0.085(4) -0.003(3) 0.000(2) -0.003(2)
C91 0.056(3) 0.076(3) 0.121(4) 0.001(3) -0.013(3) -0.001(2)
C92 0.052(2) 0.073(3) 0.118(4) -0.001(3) -0.009(2) 0.000(2)
C93 0.053(4) 0.086(6) 0.130(8) 0.007(5) -0.004(5) 0.001(4)
C94 0.079(5) 0.064(5) 0.168(9) -0.009(5) -0.015(6) 0.006(4)
C95 0.064(5) 0.096(6) 0.163(9) -0.023(6) -0.016(5) 0.023(4)
C96 0.066(5) 0.083(6) 0.131(8) -0.004(6) -0.014(5) 0.012(4)
C97 0.079(6) 0.070(5) 0.186(10) 0.032(6) -0.010(6) -0.012(4)
C98 0.074(5) 0.083(6) 0.169(9) 0.036(6) 0.003(6) -0.001(4)
C99 0.050(3) 0.071(3) 0.116(4) 0.003(3) -0.006(3) -0.002(2)
C100 0.054(3) 0.110(5) 0.114(5) 0.001(4) -0.012(4) 0.001(3)
C101 0.054(3) 0.095(4) 0.100(4) 0.0030(19) 0.002(3) -0.0018(18)
C102 0.073(4) 0.104(4) 0.113(5) 0.005(4) -0.002(3) 0.006(3)
C103 0.090(5) 0.127(7) 0.108(6) 0.023(5) 0.018(5) -0.012(5)
C104 0.114(8) 0.224(14) 0.106(8) 0.052(9) -0.013(6) -0.042(9)
C105 0.142(13) 0.078(9) 0.087(9) 0.000 -0.037(9) 0.000
C106 0.155(10) 0.085(7) 0.081(7) 0.005(5) -0.018(6) 0.013(7)
C107 0.173(11) 0.083(7) 0.099(7) 0.019(6) 0.007(7) -0.001(7)
C108 0.186(12) 0.111(8) 0.104(8) 0.030(7) 0.029(8) 0.002(8)
C109 0.286(19) 0.091(8) 0.136(10) 0.021(7) 0.038(12) -0.031(10)
C110 0.183(12) 0.097(8) 0.111(8) 0.022(7) 0.013(8) 0.002(8)
C111 0.207(15) 0.113(9) 0.166(13) 0.033(9) 0.067(12) 0.000(10)
C112 0.264(19) 0.142(11) 0.129(11) 0.040(9) 0.083(12) -0.015(12)
C113 0.172(11) 0.092(8) 0.101(8) 0.000(6) 0.008(8) 0.012(7)
C114 0.188(18) 0.108(13) 0.115(12) 0.000 0.035(12) 0.000
N1 0.056(5) 0.110(8) 0.097(7) 0.000 -0.002(5) 0.000
N2 0.054(2) 0.073(3) 0.120(4) 0.002(2) -0.008(2) 0.000(2)
N3 0.058(3) 0.096(4) 0.102(4) 0.000 -0.001(3) 0.000
N4 0.137(7) 0.106(6) 0.081(5) -0.003(5) -0.004(5) 0.005(5)
Ni1 0.0403(6) 0.0579(7) 0.0758(8) 0.000 0.0037(5) 0.000
Ni2 0.130(2) 0.0897(16) 0.0899(16) 0.000 -0.0086(14) 0.000
Eu1 0.478(18) 0.48(2) 0.482(17) 0.072(15) -0.082(15) -0.168(15)
Eu2 0.357(13) 0.42(2) 0.344(12) 0.207(12) -0.135(10) -0.056(11)
Eu3 0.093(2) 0.096(3) 0.107(3) -0.007(2) 0.021(2) 0.000(2)
Eu4 0.075(4) 0.073(5) 0.088(5) 0.000 0.035(3) 0.000

loop_
_atom_type_symbol
_atom_type_description
_atom_type_scat_dispersion_real
_atom_type_scat_dispersion_imag
_atom_type_scat_source
C C 0.0027 0.0014 'International Tables Vol C Tables 4.2.6.8 and 6.1.1.4'
H H 0.0000 0.0000 'International Tables Vol C Tables 4.2.6.8 and 6.1.1.4'
N N 0.0053 0.0028 'International Tables Vol C Tables 4.2.6.8 and 6.1.1.4'
Ni Ni 0.3436 0.9622 'International Tables Vol C Tables 4.2.6.8 and 6.1.1.4'
Eu Eu -0.1666 3.2045 'International Tables Vol C Tables 4.2.6.8 and 6.1.1.4'

loop_
_geom_angle_atom_site_label_1
_geom_angle_atom_site_label_2
_geom_angle_atom_site_label_3
_geom_angle
_geom_angle_site_symmetry_1
_geom_angle_site_symmetry_3
C4 C53 C55 123(3) . .
C4 C53 C54 106.5(15) . .
C55 C53 C54 104(2) . .
C4 C53 Eu3 68.9(16) . 6_565
C55 C53 Eu3 86(2) . 6_565
C54 C53 Eu3 61.5(16) . 6_565
Eu4 C53 Eu3 14.91(13) . 6_565
Eu4 C53 Eu3 14.92(13) . .
Eu3 C53 Eu3 28.2(2) 6_565 .
C9 C29 C28 117(2) . .
C9 C29 C24 104.4(15) . .
C28 C29 C24 124.9(17) . .
C34 C33 C19 103.7(13) . .
C34 C33 C32 117.1(19) . .
C19 C33 C32 121.8(19) . .
C54 C56 C57 123(3) . .
C54 C56 C43 103(3) . .
C57 C56 C43 105.8(16) . .
C69 C70 C85 120(2) . .
C69 C70 C67 119(3) . .
C85 C70 C67 111(3) . .
C3 C1 C17 116(2) . .
C3 C1 C2 117(2) . .
C17 C1 C2 119.5(16) . .
C4 C2 C8 112.0(15) . .
C4 C2 C1 122(2) . .
C8 C2 C1 122.8(15) . .
C1 C3 C15 123(2) . .
C1 C3 C55 123(3) . .
C15 C3 C55 105.9(16) . .
C2 C4 C53 117(2) . .
C2 C4 C5 126.4(19) . .
C53 C4 C5 108.7(14) . .
C6 C5 C58 126(3) . .
C6 C5 C4 120.3(18) . .
C58 C5 C4 107.8(16) . .
C5 C6 C7 118.8(17) . .
C5 C6 C13 113(2) . .
C7 C6 C13 123(2) . .
C11 C7 C6 114(2) . .
C11 C7 C8 123(2) . .
C6 C7 C8 116.4(16) . .
C9 C8 C2 112.7(15) . .
C9 C8 C7 118.4(18) . .
C2 C8 C7 124.7(15) . .
C8 C9 C29 120.5(17) . .
C8 C9 C16 127.1(15) . .
C29 C9 C16 110.5(14) . .
C12 C10 C11 120(2) . .
C12 C10 C81 102.9(15) . .
C11 C10 C81 116(2) . .
C28 C11 C7 111(2) . .
C28 C11 C10 120(2) . .
C7 C11 C10 124(2) . .
C10 C12 C13 118(2) . .
C10 C12 C86 111.8(15) . .
C13 C12 C86 121.5(17) . .
C12 C13 C14 112.1(16) . .
C12 C13 C6 117(2) . .
C14 C13 C6 127(2) . .
C59 C14 C84 106.7(15) . .
C59 C14 C13 111(3) . .
C84 C14 C13 123.6(19) . .
C19 C15 C3 123(2) . .
C19 C15 C39 121(2) . .
C3 C15 C39 112.3(16) . .
C17 C16 C20 125.4(19) . .
C17 C16 C9 120.2(16) . .
C20 C16 C9 106.9(14) . .
C16 C17 C18 117(2) . .
C16 C17 C1 117.3(16) . .
C18 C17 C1 120(2) . .
C17 C18 C22 125(2) . .
C17 C18 C19 121(2) . .
C22 C18 C19 105.4(13) . .
C15 C19 C18 116(2) . .
C15 C19 C33 117(2) . .
C18 C19 C33 112.0(14) . .
C16 C20 C21 115(2) . .
C16 C20 C24 105.5(15) . .
C21 C20 C24 122.6(17) . .
C23 C21 C20 118.0(17) . .
C23 C21 C22 111(2) . .
C20 C21 C22 125(2) . .
C18 C22 C34 108.5(14) . .
C18 C22 C21 111(2) . .
C34 C22 C21 126(2) . .
C21 C23 C27 119.4(17) . .
C21 C23 C35 127(2) . .
C27 C23 C35 107.4(15) . .
C26 C24 C29 116.1(18) . .
C26 C24 C20 116.8(16) . .
C29 C24 C20 111.8(15) . .
C26 C25 C76 112(2) . .
C26 C25 C30 121.0(18) . .
C76 C25 C30 110.6(11) . .
C25 C26 C24 114.4(16) . .
C25 C26 C27 126.5(19) . .
C24 C26 C27 118.8(16) . .
C26 C27 C23 120.3(18) . .
C26 C27 C78 109(2) . .
C23 C27 C78 109.5(16) . .
C30 C28 C29 113.4(16) . .
C30 C28 C11 118(2) . .
C29 C28 C11 127.7(19) . .
C28 C30 C82 128(2) . .
C28 C30 C25 119.8(17) . .
C82 C30 C25 105.9(10) . .
C32 C31 C45 122(2) . .
C32 C31 C37 114.2(18) . .
C45 C31 C37 109.9(14) . .
C31 C32 C38 119(2) . .
C31 C32 C33 120(2) . .
C38 C32 C33 116(2) . .
C36 C34 C33 122(2) . .
C36 C34 C22 115(3) . .
C33 C34 C22 109.7(14) . .
C23 C35 C50 105.7(15) . .
C23 C35 C36 117(2) . .
C50 C35 C36 118(2) . .
C37 C36 C34 116(2) . .
C37 C36 C35 121(2) . .
C34 C36 C35 120(2) . .
C36 C37 C31 127.4(19) . .
C36 C37 C52 116(2) . .
C31 C37 C52 104.8(14) . .
C39 C38 C32 115(2) . .
C39 C38 C41 122(3) . .
C32 C38 C41 121(2) . .
C38 C39 C40 116(3) . .
C38 C39 C15 122(3) . .
C40 C39 C15 104.8(15) . .
C43 C40 C39 126(3) . .
C43 C40 C55 101(3) . .
C39 C40 C55 109.5(16) . .
C42 C41 C38 110(2) . .
C42 C41 C46 114(2) . .
C38 C41 C46 116(2) . .
C43 C42 C62 105.3(16) . .
C43 C42 C41 128(2) . .
C62 C42 C41 124(2) . .
C40 C43 C42 114(2) . .
C40 C43 C56 135(2) . .
C42 C43 C56 110.4(15) . .
C47 C44 C52 128(2) . .
C47 C44 C45 117(2) . .
C52 C44 C45 108.9(14) . .
C46 C45 C44 117(2) . .
C46 C45 C31 120(2) . .
C44 C45 C31 107.2(14) . .
C49 C46 C45 120(3) . .
C49 C46 C41 120(2) . .
C45 C46 C41 118(2) . .
C44 C47 C73 116(2) . .
C44 C47 C48 125(3) . .
C73 C47 C48 108.6(16) . .
C49 C48 C47 119(2) . .
C49 C48 C66 124.7(17) . .
C47 C48 C66 110.0(15) . .
C48 C49 C46 121(2) . .
C48 C49 C61 113.7(16) . .
C46 C49 C61 124(2) . .
C78 C50 C35 110.9(15) . .
C78 C50 C51 115.1(18) . .
C35 C50 C51 122(2) . .
C52 C51 C72 126(2) . .
C52 C51 C50 114(2) . .
C72 C51 C50 120.6(16) . .
C51 C52 C44 109(2) . .
C51 C52 C37 126(2) . .
C44 C52 C37 109.1(14) . .
C56 C54 C53 135(2) . .
C56 C54 C58 116(2) . .
C53 C54 C58 107.4(15) . .
C53 C55 C3 114(2) . .
C53 C55 C40 134(2) . .
C3 C55 C40 106.9(16) . .
C56 C57 C62 108.3(15) . .
C56 C57 C60 118(2) . .
C62 C57 C60 120(2) . .
C5 C58 C59 117(3) . .
C5 C58 C54 106.0(17) . .
C59 C58 C54 123(3) . .
C14 C59 C58 125(3) . .
C14 C59 C60 108.1(16) . .
C58 C59 C60 117(2) . .
C63 C60 C59 110.6(15) . .
C63 C60 C57 121(2) . .
C59 C60 C57 119(2) . .
C62 C61 C49 116(2) . .
C62 C61 C64 117(2) . .
C49 C61 C64 122.3(16) . .
C61 C62 C57 120(2) . .
C61 C62 C42 121(3) . .
C57 C62 C42 109.6(15) . .
C64 C63 C60 115(2) . .
C64 C63 C84 132(2) . .
C60 C63 C84 103.2(14) . .
C63 C64 C67 110(2) . .
C63 C64 C61 125(2) . .
C67 C64 C61 118.6(17) . .
C68 C65 C66 120(3) . .
C68 C65 C73 117(3) . .
C66 C65 C73 112.3(17) . .
C65 C66 C48 103.5(15) . .
C65 C66 C67 127(3) . .
C48 C66 C67 122.4(18) . .
C66 C67 C64 116.1(17) . .
C66 C67 C70 113(2) . .
C64 C67 C70 129(2) . .
C65 C68 C74 124(3) . .
C65 C68 C69 121(2) . .
C74 C68 C69 106.8(14) . .
C83 C69 C68 109.1(15) . .
C83 C69 C70 117(2) . .
C68 C69 C70 119(2) . .
C74 C71 C77 107(2) . .
C74 C71 C72 127(2) . .
C77 C71 C72 119.2(17) . .
C73 C72 C51 115(2) . .
C73 C72 C71 108(2) . .
C51 C72 C71 118.7(16) . .
C72 C73 C47 121(2) . .
C72 C73 C65 129(2) . .
C47 C73 C65 104.2(16) . .
C71 C74 C79 134(2) . .
C71 C74 C68 114(2) . .
C79 C74 C68 105.4(15) . .
C79 C75 C76 131.6(18) . .
C79 C75 C82 119.9(16) . .
C76 C75 C82 108.4(11) . .
C25 C76 C75 104.4(11) . .
C25 C76 C77 128(2) . .
C75 C76 C77 108(2) . .
C71 C77 C78 118.2(17) . .
C71 C77 C76 130(2) . .
C78 C77 C76 105.1(19) . .
C50 C78 C77 123.6(16) . .
C50 C78 C27 105.1(14) . .
C77 C78 C27 130(2) . .
C75 C79 C83 114.5(19) . .
C75 C79 C74 105(2) . .
C83 C79 C74 109.7(16) . .
C83 C80 C81 116.8(16) . .
C83 C80 C86 121(2) . .
C81 C80 C86 106.7(15) . .
C82 C81 C80 118.9(16) . .
C82 C81 C10 124(2) . .
C80 C81 C10 112.5(15) . .
C81 C82 C30 112(2) . .
C81 C82 C75 118.4(19) . .
C30 C82 C75 105.3(12) . .
C69 C83 C79 107.5(15) . .
C69 C83 C80 124(2) . .
C79 C83 C80 122.8(17) . .
C14 C84 C85 117.7(17) . .
C14 C84 C63 109.9(15) . .
C85 C84 C63 113(2) . .
C84 C85 C86 115.6(17) . .
C84 C85 C70 123(2) . .
C86 C85 C70 120(2) . .
C80 C86 C85 119(2) . .
C80 C86 C12 105.7(15) . .
C85 C86 C12 118.5(18) . .
C88 C87 H87A 109.5 . .
C88 C87 H87B 109.5 . .
H87A C87 H87B 109.5 . .
C88 C87 H87C 109.5 . .
H87A C87 H87C 109.5 . .
H87B C87 H87C 109.5 . .
C87 C88 C89 111.5(7) . .
C87 C88 H88A 109.3 . .
C89 C88 H88A 109.3 . .
C87 C88 H88B 109.3 . .
C89 C88 H88B 109.3 . .
H88A C88 H88B 108.0 . .
C89 C89 C90 108.6(5) 6_565 .
C89 C89 C88 130.0(5) 6_565 .
C90 C89 C88 121.4(7) . .
C89 C90 C91 125.4(8) . .
C89 C90 N1 110.6(7) . .
C91 C90 N1 124.0(8) . .
C92 C91 C90 123.6(9) . .
C92 C91 H91 118.2 . .
C90 C91 H91 118.2 . .
C91 C92 N2 126.1(8) . .
C91 C92 C93 124.9(9) . .
N2 C92 C93 108.9(8) . .
C96 C93 C92 108.9(9) . .
C96 C93 C94 128.5(9) . .
C92 C93 C94 122.6(9) . .
C95 C94 C93 113.2(7) . .
C95 C94 H94A 108.9 . .
C93 C94 H94A 108.9 . .
C95 C94 H94B 108.9 . .
C93 C94 H94B 108.9 . .
H94A C94 H94B 107.7 . .
C94 C95 H95A 109.5 . .
C94 C95 H95B 109.5 . .
H95A C95 H95B 109.5 . .
C94 C95 H95C 109.5 . .
H95A C95 H95C 109.5 . .
H95B C95 H95C 109.5 . .
C93 C96 C99 107.3(9) . .
C93 C96 C97 131.0(9) . .
C99 C96 C97 121.7(10) . .
C98 C97 C96 112.6(7) . .
C98 C97 H97A 109.1 . .
C96 C97 H97A 109.1 . .
C98 C97 H97B 109.1 . .
C96 C97 H97B 109.1 . .
H97A C97 H97B 107.8 . .
C97 C98 H98A 109.5 . .
C97 C98 H98B 109.5 . .
H98A C98 H98B 109.5 . .
C97 C98 H98C 109.5 . .
H98A C98 H98C 109.5 . .
H98B C98 H98C 109.5 . .
N2 C99 C100 128.3(8) . .
N2 C99 C96 108.6(8) . .
C100 C99 C96 123.0(9) . .
C101 C100 C99 118.4(9) . .
C101 C100 H100 120.8 . .
C99 C100 H100 120.8 . .
N3 C101 C100 129.9(9) . .
N3 C101 C102 110.6(9) . .
C100 C101 C102 119.5(9) . .
C102 C102 C101 106.2(5) 6_565 .
C102 C102 C103 129.7(5) 6_565 .
C101 C102 C103 124.0(8) . .
C102 C103 C104 113.2(7) . .
C102 C103 H10A 108.9 . .
C104 C103 H10A 108.9 . .
C102 C103 H10B 108.9 . .
C104 C103 H10B 108.9 . .
H10A C103 H10B 107.8 . .
C103 C104 H10C 109.5 . .
C103 C104 H10D 109.5 . .
H10C C104 H10D 109.5 . .
C103 C104 H10E 109.5 . .
H10C C104 H10E 109.5 . .
H10D C104 H10E 109.5 . .
C106 C105 H105 118.6 . .
C106 C105 H105 118.6 2_757 .
C105 C106 N4 125.9(13) . .
C105 C106 C107 122.9(11) . .
N4 C106 C107 111.3(11) . .
C110 C107 C106 105.9(10) . .
C110 C107 C108 129.9(13) . .
C106 C107 C108 124.2(12) . .
C107 C108 C109 110.9(9) . .
C107 C108 H10F 109.5 . .
C109 C108 H10F 109.5 . .
C107 C108 H10G 109.5 . .
C109 C108 H10G 109.5 . .
H10F C108 H10G 108.0 . .
C108 C109 H10H 109.5 . .
C108 C109 H10I 109.5 . .
H10H C109 H10I 109.5 . .
C108 C109 H10J 109.5 . .
H10H C109 H10J 109.5 . .
H10I C109 H10J 109.5 . .
C107 C110 C113 107.0(12) . .
C107 C110 C111 130.6(12) . .
C113 C110 C111 122.4(12) . .
C112 C111 C110 110.0(12) . .
C112 C111 H11A 109.7 . .
C110 C111 H11A 109.7 . .
C112 C111 H11B 109.7 . .
C110 C111 H11B 109.7 . .
H11A C111 H11B 108.2 . .
C111 C112 H11C 109.5 . .
C111 C112 H11D 109.5 . .
H11C C112 H11D 109.5 . .
C111 C112 H11E 109.5 . .
H11C C112 H11E 109.5 . .
H11D C112 H11E 109.5 . .
N4 C113 C114 126.5(13) . .
N4 C113 C110 110.6(11) . .
C114 C113 C110 122.9(14) . .
C113 C114 H114 118.7 . .
C113 C114 H114 118.7 6_565 .
C90 N1 Ni1 129.1(5) . .
C90 N1 Ni1 129.1(5) 6_565 .
C92 N2 C99 106.3(7) . .
C92 N2 Ni1 126.9(6) . .
C99 N2 Ni1 126.7(6) . .
C101 N3 C101 106.2(11) 6_565 .
C101 N3 Ni1 126.8(5) 6_565 .
C101 N3 Ni1 126.8(5) . .
C113 N4 C106 105.2(10) . .
C113 N4 Ni2 127.2(8) . .
C106 N4 Ni2 127.6(9) . .
N1 Ni1 N2 90.2(2) . .
N1 Ni1 N3 180.0(4) . .
N2 Ni1 N3 89.8(2) . .
N2 Ni1 N3 89.8(2) 6_565 .
Eu1 Eu1 Eu2 88.1(6) 6_565 .
Eu1 Eu1 Eu3 88.8(4) 6_565 .
Eu2 Eu1 Eu3 69.7(7) . .
Eu2 Eu1 Eu3 73.5(6) 6_565 .
Eu1 Eu1 Eu4 74.7(3) 6_565 .
Eu2 Eu1 Eu4 70.3(7) . .
Eu2 Eu1 Eu4 65.1(5) 6_565 .
Eu3 Eu1 Eu4 14.12(14) . .
Eu1 Eu1 Eu3 59.4(4) 6_565 6_565
Eu2 Eu1 Eu3 71.6(6) . 6_565
Eu2 Eu1 Eu3 56.6(5) 6_565 6_565
Eu3 Eu1 Eu3 29.4(2) . 6_565
Eu4 Eu1 Eu3 15.30(12) . 6_565
Eu2 Eu2 Eu1 91.9(6) 6_565 .
Eu2 Eu2 Eu3 90.2(3) 6_565 .
Eu1 Eu2 Eu3 67.4(7) . .
Eu1 Eu2 Eu3 72.6(5) 6_565 .
Eu2 Eu2 Eu4 75.8(3) 6_565 .
Eu1 Eu2 Eu4 72.3(7) . .
Eu1 Eu2 Eu4 66.6(5) 6_565 .
Eu3 Eu2 Eu4 14.93(13) . .
Eu2 Eu2 Eu3 60.9(3) 6_565 6_565
Eu1 Eu2 Eu3 71.4(6) . 6_565
Eu1 Eu2 Eu3 55.5(5) 6_565 6_565
Eu3 Eu2 Eu3 29.4(2) . 6_565
Eu4 Eu2 Eu3 15.35(11) . 6_565
Eu4 Eu3 Eu3 22.6(7) . 6_565
Eu4 Eu3 Eu1 113.7(8) . .
Eu3 Eu3 Eu1 91.2(4) 6_565 .
Eu4 Eu3 Eu2 107.2(8) . .
Eu3 Eu3 Eu2 89.8(3) 6_565 .
Eu1 Eu3 Eu2 42.9(4) . .
Eu4 Eu3 C53 62.5(7) . .
Eu3 Eu3 C53 75.91(12) 6_565 .
Eu1 Eu3 C53 124.6(6) . .
Eu2 Eu3 C53 161.6(4) . .
Eu1 Eu3 C53 111.1(5) 6_565 .
C53 Eu3 Eu2 135.3(3) . 6_565
Eu3 Eu4 Eu3 134.8(13) 6_565 .
Eu3 Eu4 C53 102.5(7) 6_565 .
Eu3 Eu4 C53 102.5(7) . .
C53 Eu4 Eu1 119.7(6) . 6_565
Eu3 Eu4 Eu1 82.7(8) 6_565 .
Eu3 Eu4 Eu1 52.1(7) . .
C53 Eu4 Eu1 119.7(6) . .
Eu1 Eu4 Eu1 30.6(7) 6_565 .
C53 Eu4 Eu2 155.3(5) . 6_565
Eu3 Eu4 Eu2 85.5(8) 6_565 .
Eu3 Eu4 Eu2 57.9(7) . .
C53 Eu4 Eu2 155.3(5) . .
Eu1 Eu4 Eu2 48.3(4) 6_565 .
Eu1 Eu4 Eu2 37.3(4) . .
Eu2 Eu4 Eu2 28.4(5) 6_565 .

loop_
_geom_bond_atom_site_label_1
_geom_bond_atom_site_label_2
_geom_bond_distance
_geom_bond_site_symmetry_2
C53 C4 1.369(16) .
C53 C55 1.43(3) .
C53 C54 1.419(16) .
C53 Eu4 2.92(2) .
C53 Eu3 3.21(2) 6_565
C53 Eu3 3.21(2) .
C29 C9 1.377(16) .
C29 C28 1.378(19) .
C29 C24 1.384(13) .
C33 C34 1.449(17) .
C33 C19 1.460(16) .
C33 C32 1.486(18) .
C56 C54 1.363(17) .
C56 C57 1.397(17) .
C56 C43 1.439(17) .
C70 C69 1.48(2) .
C70 C85 1.481(18) .
C70 C67 1.49(2) .
C1 C3 1.36(3) .
C1 C17 1.438(18) .
C1 C2 1.458(18) .
C2 C4 1.366(18) .
C2 C8 1.436(17) .
C3 C15 1.403(17) .
C3 C55 1.420(17) .
C4 C5 1.423(13) .
C5 C6 1.370(19) .
C5 C58 1.399(17) .
C6 C7 1.452(19) .
C6 C13 1.484(18) .
C7 C11 1.402(15) .
C7 C8 1.465(18) .
C8 C9 1.371(17) .
C9 C16 1.420(13) .
C10 C12 1.420(17) .
C10 C11 1.425(16) .
C10 C81 1.447(17) .
C11 C28 1.400(16) .
C12 C13 1.44(2) .
C12 C86 1.467(14) .
C13 C14 1.449(19) .
C14 C59 1.402(17) .
C14 C84 1.437(14) .
C15 C19 1.350(16) .
C15 C39 1.406(17) .
C16 C17 1.376(18) .
C16 C20 1.392(17) .
C17 C18 1.429(16) .
C18 C22 1.432(17) .
C18 C19 1.443(16) .
C20 C21 1.407(19) .
C20 C24 1.407(13) .
C21 C23 1.347(19) .
C21 C22 1.491(18) .
C22 C34 1.462(17) .
C23 C27 1.413(13) .
C23 C35 1.424(17) .
C24 C26 1.375(18) .
C25 C26 1.355(18) .
C25 C76 1.393(12) .
C25 C30 1.404(11) .
C26 C27 1.377(19) .
C27 C78 1.426(17) .
C28 C30 1.373(18) .
C30 C82 1.396(12) .
C31 C32 1.39(3) .
C31 C45 1.450(17) .
C31 C37 1.466(17) .
C32 C38 1.47(3) .
C34 C36 1.39(4) .
C35 C50 1.430(17) .
C35 C36 1.491(18) .
C36 C37 1.34(3) .
C37 C52 1.487(17) .
C38 C39 1.43(4) .
C38 C41 1.480(18) .
C39 C40 1.405(17) .
C40 C43 1.359(17) .
C40 C55 1.449(18) .
C41 C42 1.469(17) .
C41 C46 1.47(4) .
C42 C43 1.386(17) .
C42 C62 1.422(17) .
C44 C47 1.36(3) .
C44 C52 1.431(17) .
C44 C45 1.447(17) .
C45 C46 1.46(3) .
C46 C49 1.424(16) .
C47 C73 1.392(17) .
C47 C48 1.397(17) .
C48 C49 1.370(19) .
C48 C66 1.418(14) .
C49 C61 1.478(19) .
C50 C78 1.403(14) .
C50 C51 1.44(2) .
C51 C52 1.38(2) .
C51 C72 1.409(19) .
C54 C58 1.423(17) .
C57 C62 1.406(17) .
C57 C60 1.446(17) .
C58 C59 1.44(4) .
C59 C60 1.427(17) .
C60 C63 1.426(17) .
C61 C62 1.391(16) .
C61 C64 1.479(19) .
C63 C64 1.36(3) .
C63 C84 1.456(17) .
C64 C67 1.44(2) .
C65 C68 1.31(2) .
C65 C66 1.388(18) .
C65 C73 1.421(18) .
C66 C67 1.42(2) .
C68 C74 1.448(17) .
C68 C69 1.464(17) .
C69 C83 1.389(17) .
C71 C74 1.41(4) .
C71 C77 1.413(19) .
C71 C72 1.474(19) .
C72 C73 1.39(3) .
C74 C79 1.447(17) .
C75 C79 1.376(14) .
C75 C76 1.408(12) .
C75 C82 1.421(11) .
C76 C77 1.48(3) .
C77 C78 1.43(2) .
C79 C83 1.413(14) .
C80 C83 1.416(19) .
C80 C81 1.419(14) .
C80 C86 1.435(17) .
C81 C82 1.398(19) .
C84 C85 1.45(2) .
C85 C86 1.45(2) .
C87 C88 1.551(11) .
C87 H87A 0.9800 .
C87 H87B 0.9800 .
C87 H87C 0.9800 .
C88 C89 1.575(11) .
C88 H88A 0.9900 .
C88 H88B 0.9900 .
C89 C89 1.308(14) 6_565
C89 C90 1.355(10) .
C90 C91 1.385(11) .
C90 N1 1.400(9) .
C91 C92 1.367(12) .
C91 H91 0.9500 .
C92 N2 1.391(10) .
C92 C93 1.416(11) .
C93 C96 1.347(13) .
C93 C94 1.562(12) .
C94 C95 1.528(10) .
C94 H94A 0.9900 .
C94 H94B 0.9900 .
C95 H95A 0.9800 .
C95 H95B 0.9800 .
C95 H95C 0.9800 .
C96 C99 1.438(11) .
C96 C97 1.560(13) .
C97 C98 1.519(12) .
C97 H97A 0.9900 .
C97 H97B 0.9900 .
C98 H98A 0.9800 .
C98 H98B 0.9800 .
C98 H98C 0.9800 .
C99 N2 1.397(10) .
C99 C100 1.419(12) .
C100 C101 1.379(12) .
C100 H100 0.9500 .
C101 N3 1.356(10) .
C101 C102 1.421(12) .
C102 C102 1.375(18) 6_565
C102 C103 1.541(12) .
C103 C104 1.545(13) .
C103 H10A 0.9900 .
C103 H10B 0.9900 .
C104 H10C 0.9800 .
C104 H10D 0.9800 .
C104 H10E 0.9800 .
C105 C106 1.380(12) .
C105 C106 1.380(12) 2_757
C105 H105 0.9500 .
C106 N4 1.391(12) .
C106 C107 1.446(15) .
C107 C110 1.350(15) .
C107 C108 1.482(14) .
C108 C109 1.494(16) .
C108 H10F 0.9900 .
C108 H10G 0.9900 .
C109 H10H 0.9800 .
C109 H10I 0.9800 .
C109 H10J 0.9800 .
C110 C113 1.472(15) .
C110 C111 1.548(17) .
C111 C112 1.513(18) .
C111 H11A 0.9900 .
C111 H11B 0.9900 .
C112 H11C 0.9800 .
C112 H11D 0.9800 .
C112 H11E 0.9800 .
C113 N4 1.350(14) .
C113 C114 1.368(14) .
C114 H114 0.9500 .
N1 Ni1 1.930(10) .
N2 Ni1 1.965(6) .
N3 Ni1 2.002(11) .
N4 Ni2 1.961(9) .
Eu1 Eu1 1.68(3) 6_565
Eu1 Eu2 2.021(18) .
Eu1 Eu2 2.583(18) 6_565
Eu1 Eu3 2.74(2) .
Eu1 Eu4 3.18(2) .
Eu1 Eu3 3.183(18) 6_565
Eu2 Eu2 1.54(3) 6_565
Eu2 Eu3 2.784(16) .
Eu2 Eu4 3.140(16) .
Eu2 Eu3 3.187(13) 6_565
Eu3 Eu4 0.847(5) .
Eu3 Eu3 1.563(8) 6_565

loop_
_platon_squeeze_void_nr
_platon_squeeze_void_average_x
_platon_squeeze_void_average_y
_platon_squeeze_void_average_z
_platon_squeeze_void_volume
_platon_squeeze_void_count_electrons
_platon_squeeze_void_content
1 -0.002 0.000 -0.002 790 489 ' '
2 0.590 0.500 0.090 790 489 ' '
